data_2217210
loop_
_publ_author_name
'Pospieszna, Izabela'
'Radecka-Paryzek, Wanda'
'Kubicki, Maciej'

_publ_section_title
;
 Bis(pyridinium) <i>trans</i>-tetrachloridodioxidouranate(VI) dioxane
 solvate
;
_journal_coeditor_code NC2081
_journal_issue 1
_journal_name_full 'Acta Crystallographica Section E'
_journal_page_first m239
_journal_page_last m239
_journal_paper_doi 10.1107/S1600536807066949
_journal_volume 64
_journal_year 2008
_chemical_formula_iupac '(C5 H6 N)2 [U Cl4 O2], C4 H8 O2'
_chemical_formula_moiety '2(C5 H6 N +), Cl4 O2 U 2-, C4 H8 O2'
_chemical_formula_sum 'C14 H20 Cl4 N2 O4 U'
_chemical_formula_weight 660.15
_chemical_name_systematic
;
bis(pyridinium) uranyl tetrachloridodioxidouranium(VI)
dioxane solvate]
;
_space_group_IT_number 2
_symmetry_cell_setting triclinic
_symmetry_space_group_name_Hall '-P 1'
_symmetry_space_group_name_H-M 'P -1'
_atom_sites_solution_hydrogens geom
_atom_sites_solution_primary direct
_atom_sites_solution_secondary difmap
_audit_creation_method SHELXL-97
_cell_angle_alpha 63.57(3)
_cell_angle_beta 67.08(2)
_cell_angle_gamma 81.96(2)
_cell_formula_units_Z 1
_cell_length_a 7.766(2)
_cell_length_b 8.666(2)
_cell_length_c 9.202(2)
_cell_measurement_reflns_used 2368
_cell_measurement_temperature 100.0(10)
_cell_measurement_theta_max 25
_cell_measurement_theta_min 4
_cell_volume 510.4(3)
_computing_cell_refinement
;
CrysAlis RED (Oxford Diffraction, 2006)
;
_computing_data_collection
;
CrysAlis CCD (Oxford Diffraction, 2006)
;
_computing_data_reduction
;
CrysAlis RED (Oxford Diffraction, 2006)
;
_computing_molecular_graphics 'XP (Siemens, 1989)'
_computing_publication_material 'SHELXL97 (Sheldrick, 1997)'
_computing_structure_refinement 'SHELXL97 (Sheldrick, 1997)'
_computing_structure_solution 'SHELXS97 (Sheldrick, 1997)'
_diffrn_ambient_temperature 100(2)
_diffrn_measured_fraction_theta_full 0.984
_diffrn_measured_fraction_theta_max 0.984
_diffrn_measurement_device_type 'Kuma KM-4-CCD four-circle'
_diffrn_measurement_method \w
_diffrn_radiation_monochromator graphite
_diffrn_radiation_source 'fine-focus sealed tube'
_diffrn_radiation_type MoK\a
_diffrn_radiation_wavelength 0.71073
_diffrn_reflns_av_R_equivalents 0.097
_diffrn_reflns_av_sigmaI/netI 0.2510
_diffrn_reflns_limit_h_max 8
_diffrn_reflns_limit_h_min -9
_diffrn_reflns_limit_k_max 9
_diffrn_reflns_limit_k_min -10
_diffrn_reflns_limit_l_max 5
_diffrn_reflns_limit_l_min -10
_diffrn_reflns_number 3821
_diffrn_reflns_theta_full 25.00
_diffrn_reflns_theta_max 25.00
_diffrn_reflns_theta_min 2.63
_exptl_absorpt_coefficient_mu 8.495
_exptl_absorpt_correction_T_max 0.43
_exptl_absorpt_correction_T_min 0.29
_exptl_absorpt_correction_type multi-scan
_exptl_absorpt_process_details
;
(CrysAlis RED; Oxford Diffraction, 2006)
;
_exptl_crystal_colour colourless
_exptl_crystal_density_diffrn 2.148
_exptl_crystal_density_method 'not measured'
_exptl_crystal_description block
_exptl_crystal_F_000 310
_exptl_crystal_size_max 0.2
_exptl_crystal_size_mid 0.1
_exptl_crystal_size_min 0.1
_refine_diff_density_max 1.800
_refine_diff_density_min -2.376
_refine_ls_extinction_method none
_refine_ls_goodness_of_fit_ref 0.888
_refine_ls_hydrogen_treatment constr
_refine_ls_matrix_type full
_refine_ls_number_parameters 115
_refine_ls_number_reflns 1770
_refine_ls_number_restraints 54
_refine_ls_restrained_S_all 0.874
_refine_ls_R_factor_all 0.1010
_refine_ls_R_factor_gt 0.0556
_refine_ls_shift/su_max 0.000
_refine_ls_shift/su_mean 0.000
_refine_ls_structure_factor_coef Fsqd
_refine_ls_weighting_details 'calc w=1/[\s^2^(Fo^2^)+(0.02P)^2^] where P=(Fo^2^+2Fc^2^)/3'
_refine_ls_weighting_scheme calc
_refine_ls_wR_factor_gt 0.0837
_refine_ls_wR_factor_ref 0.0896
_reflns_number_gt 1142
_reflns_number_total 1770
_reflns_threshold_expression I>2\s(I)
_cod_data_source_file nc2081.cif
_cod_data_source_block I
_cod_database_code 2217210
_cod_database_fobs_code 2217210

loop_
_symmetry_equiv_pos_as_xyz
'x, y, z'
'-x, -y, -z'

loop_
_atom_site_type_symbol
_atom_site_label
_atom_site_fract_x
_atom_site_fract_y
_atom_site_fract_z
_atom_site_U_iso_or_equiv
_atom_site_adp_type
_atom_site_calc_flag
_atom_site_refinement_flags
_atom_site_occupancy
U U1 1.0000 1.0000 0.0000 0.0190(3) Uani d S 1
O O1 0.8449(10) 0.8196(8) 0.0864(8) 0.0147(18) Uani d U 1
Cl Cl1 1.1731(4) 0.8012(3) 0.2188(3) 0.0233(9) Uani d . 1
Cl Cl2 0.7746(4) 1.1044(3) 0.2426(3) 0.0220(9) Uani d . 1
O O1A 0.3181(10) 0.5610(8) 0.5613(8) 0.013(2) Uani d . 1
C C2A 0.4823(16) 0.6717(13) 0.4704(13) 0.017(3) Uani d U 1
H H2A2 0.4632 0.7624 0.5122 0.022 Uiso calc R 1
H H2A1 0.5058 0.7287 0.3439 0.022 Uiso calc R 1
C C3A 0.6456(17) 0.5718(14) 0.4994(13) 0.018(3) Uani d U 1
H H3A2 0.7573 0.6508 0.4375 0.023 Uiso calc R 1
H H3A1 0.6230 0.5183 0.6256 0.023 Uiso calc R 1
N N1B 0.9618(13) 0.6611(10) 0.6810(10) 0.016(2) Uani d U 1
H H1B 1.0681 0.6435 0.6087 0.019 Uiso calc R 1
C C2B 0.9005(17) 0.5495(14) 0.8497(13) 0.022(3) Uani d U 1
H H2B 0.9733 0.4548 0.8923 0.027 Uiso calc R 1
C C3B 0.7294(17) 0.5742(14) 0.9614(13) 0.020(3) Uani d U 1
H H3B 0.6810 0.4911 1.0796 0.024 Uiso calc R 1
C C4B 0.6257(18) 0.7202(14) 0.9030(13) 0.023(3) Uani d U 1
H H4B 0.5107 0.7412 0.9792 0.028 Uiso calc R 1
C C5B 0.7038(17) 0.8332(14) 0.7241(12) 0.018(3) Uani d U 1
H H5B 0.6409 0.9347 0.6777 0.022 Uiso calc R 1
C C6B 0.8639(17) 0.8001(14) 0.6192(14) 0.021(3) Uani d U 1
H H6B 0.9103 0.8759 0.4983 0.026 Uiso calc R 1

loop_
_atom_site_aniso_label
_atom_site_aniso_U_11
_atom_site_aniso_U_22
_atom_site_aniso_U_33
_atom_site_aniso_U_12
_atom_site_aniso_U_13
_atom_site_aniso_U_23
U1 0.0264(6) 0.0098(4) 0.0142(4) 0.0037(4) -0.0084(3) 0.0003(3)
O1 0.015(2) 0.015(2) 0.015(2) 0.0000(10) -0.0054(11) -0.0072(11)
Cl1 0.031(2) 0.0219(17) 0.0137(15) 0.0129(17) -0.0104(16) -0.0067(13)
Cl2 0.026(2) 0.0193(17) 0.0173(15) 0.0095(16) -0.0073(15) -0.0077(13)
O1A 0.005(5) 0.014(4) 0.020(4) 0.001(4) -0.004(4) -0.008(3)
C2A 0.017(3) 0.017(3) 0.017(3) 0.0005(10) -0.0060(14) -0.0072(15)
C3A 0.018(3) 0.018(3) 0.018(3) 0.0004(10) -0.0066(14) -0.0075(15)
N1B 0.016(2) 0.016(2) 0.016(2) 0.0006(10) -0.0053(13) -0.0073(13)
C2B 0.022(3) 0.022(3) 0.022(3) 0.0011(10) -0.0083(15) -0.0093(15)
C3B 0.020(3) 0.020(3) 0.020(3) 0.0009(10) -0.0076(14) -0.0082(15)
C4B 0.023(3) 0.023(3) 0.023(3) 0.0006(10) -0.0086(15) -0.0100(16)
C5B 0.018(3) 0.018(3) 0.018(3) 0.0008(10) -0.0067(14) -0.0078(15)
C6B 0.021(3) 0.021(3) 0.021(3) 0.0007(10) -0.0081(14) -0.0088(15)

loop_
_atom_type_symbol
_atom_type_description
_atom_type_scat_dispersion_real
_atom_type_scat_dispersion_imag
_atom_type_scat_source
C C 0.0033 0.0016 'International Tables Vol C Tables 4.2.6.8 and 6.1.1.4'
H H 0.0000 0.0000 'International Tables Vol C Tables 4.2.6.8 and 6.1.1.4'
N N 0.0061 0.0033 'International Tables Vol C Tables 4.2.6.8 and 6.1.1.4'
O O 0.0106 0.0060 'International Tables Vol C Tables 4.2.6.8 and 6.1.1.4'
Cl Cl 0.1484 0.1585 'International Tables Vol C Tables 4.2.6.8 and 6.1.1.4'
U U -9.6767 9.6646 'International Tables Vol C Tables 4.2.6.8 and 6.1.1.4'

loop_
_geom_angle_atom_site_label_1
_geom_angle_atom_site_label_2
_geom_angle_atom_site_label_3
_geom_angle_site_symmetry_1
_geom_angle_site_symmetry_3
_geom_angle
_geom_angle_publ_flag
O1 U1 O1 . 2_775 180.0000(10) ?
O1 U1 Cl2 . 2_775 88.5(2) ?
O1 U1 Cl2 2_775 2_775 91.5(2) ?
O1 U1 Cl2 . . 91.5(2) y
O1 U1 Cl2 2_775 . 88.5(2) y
Cl2 U1 Cl2 2_775 . 180.0000(10) y
O1 U1 Cl1 . . 88.4(2) y
O1 U1 Cl1 2_775 . 91.6(2) y
Cl2 U1 Cl1 2_775 . 90.57(8) ?
Cl2 U1 Cl1 . . 89.43(8) y
O1 U1 Cl1 . 2_775 91.6(2) ?
O1 U1 Cl1 2_775 2_775 88.4(2) ?
Cl2 U1 Cl1 2_775 2_775 89.43(8) ?
Cl2 U1 Cl1 . 2_775 90.57(8) y
Cl1 U1 Cl1 . 2_775 180.0000(10) y
C2A O1A C3A . 2_666 107.7(8) ?
O1A C2A C3A . . 110.4(8) ?
O1A C2A H2A2 . . 109.6 ?
C3A C2A H2A2 . . 109.6 ?
O1A C2A H2A1 . . 109.6 ?
C3A C2A H2A1 . . 109.6 ?
H2A2 C2A H2A1 . . 108.1 ?
O1A C3A C2A 2_666 . 112.1(10) ?
O1A C3A H3A2 2_666 . 109.2 ?
C2A C3A H3A2 . . 109.2 ?
O1A C3A H3A1 2_666 . 109.2 ?
C2A C3A H3A1 . . 109.2 ?
H3A2 C3A H3A1 . . 107.9 ?
C2B N1B C6B . . 121.4(10) ?
C2B N1B H1B . . 119.3 ?
C6B N1B H1B . . 119.3 ?
N1B C2B C3B . . 119.0(10) ?
N1B C2B H2B . . 120.5 ?
C3B C2B H2B . . 120.5 ?
C2B C3B C4B . . 121.2(10) ?
C2B C3B H3B . . 119.4 ?
C4B C3B H3B . . 119.4 ?
C3B C4B C5B . . 115.7(11) ?
C3B C4B H4B . . 122.2 ?
C5B C4B H4B . . 122.2 ?
C6B C5B C4B . . 121.2(10) ?
C6B C5B H5B . . 119.4 ?
C4B C5B H5B . . 119.4 ?
C5B C6B N1B . . 121.4(10) ?
C5B C6B H6B . . 119.3 ?
N1B C6B H6B . . 119.3 ?

loop_
_geom_bond_atom_site_label_1
_geom_bond_atom_site_label_2
_geom_bond_site_symmetry_2
_geom_bond_distance
_geom_bond_publ_flag
U1 O1 . 1.789(7) y
U1 O1 2_775 1.789(7) ?
U1 Cl2 2_775 2.679(3) ?
U1 Cl2 . 2.679(3) y
U1 Cl1 . 2.684(3) y
U1 Cl1 2_775 2.684(3) ?
O1A C2A . 1.430(13) ?
O1A C3A 2_666 1.440(12) ?
C2A C3A . 1.477(13) ?
C2A H2A2 . 0.9900 ?
C2A H2A1 . 0.9900 ?
C3A O1A 2_666 1.440(12) ?
C3A H3A2 . 0.9900 ?
C3A H3A1 . 0.9900 ?
N1B C2B . 1.337(11) ?
N1B C6B . 1.350(12) ?
N1B H1B . 0.8800 ?
C2B C3B . 1.386(15) ?
C2B H2B . 0.9500 ?
C3B C4B . 1.409(13) ?
C3B H3B . 0.9500 ?
C4B C5B . 1.411(12) ?
C4B H4B . 0.9500 ?
C5B C6B . 1.331(14) ?
C5B H5B . 0.9500 ?
C6B H6B . 0.9500 ?

loop_
_geom_hbond_atom_site_label_D
_geom_hbond_atom_site_label_H
_geom_hbond_atom_site_label_A
_geom_hbond_site_symmetry_A
_geom_hbond_distance_DH
_geom_hbond_distance_HA
_geom_hbond_distance_DA
_geom_hbond_angle_DHA
C6B H6B Cl1 . 0.95 2.87 3.525(12) 127.3
C2A H2A2 Cl2 2_676 0.99 2.88 3.754(12) 147.3
N1B H1B O1A 1_655 0.88 1.92 2.725(11) 150.7
C4B H4B Cl1 1_456 0.95 2.85 3.803(13) 177.4
